data_7023297
loop_
_publ_author_name
'Gu, Peng'
'Zhang, Jun'
'Xu, Qin'
'Shi, Min'

_publ_section_title
;
 Synthesis of iridium and rhodium complexes with new chiral phosphine-NHC
 ligands based on 1,1'-binaphthyl framework and their application in
 asymmetric hydrogenation.
;
_journal_issue 37
_journal_name_full 'Dalton transactions (Cambridge, England : 2003)'
_journal_page_first 13599
_journal_page_last 13606
_journal_paper_doi 10.1039/c3dt51141c
_journal_volume 42
_journal_year 2013
_chemical_absolute_configuration ad
_chemical_formula_sum 'C36 H30 I N2 O P'
_chemical_formula_weight 664.49
_chemical_name_systematic
;
?
;
_space_group_IT_number 19
_symmetry_cell_setting orthorhombic
_symmetry_space_group_name_Hall 'P 2ac 2ab'
_symmetry_space_group_name_H-M 'P 21 21 21'
_atom_sites_solution_hydrogens geom
_atom_sites_solution_primary direct
_atom_sites_solution_secondary difmap
_audit_creation_method SHELXL-97
_cell_angle_alpha 90.00
_cell_angle_beta 90.00
_cell_angle_gamma 90.00
_cell_formula_units_Z 4
_cell_length_a 9.6940(6)
_cell_length_b 16.1252(10)
_cell_length_c 19.7229(12)
_cell_measurement_reflns_used 5123
_cell_measurement_temperature 293(2)
_cell_measurement_theta_max 43.458
_cell_measurement_theta_min 4.682
_cell_volume 3083.0(3)
_computing_cell_refinement 'Bruker SMART'
_computing_data_collection 'Bruker SMART'
_computing_data_reduction 'Bruker SHELXTL'
_computing_molecular_graphics 'Bruker SHELXTL'
_computing_publication_material 'Bruker SHELXTL'
_computing_structure_refinement 'SHELXL-97 (Sheldrick, 1997)'
_computing_structure_solution 'SHELXS-97 (Sheldrick, 1990)'
_diffrn_ambient_temperature 293(2)
_diffrn_measured_fraction_theta_full 1.000
_diffrn_measured_fraction_theta_max 1.000
_diffrn_measurement_device_type 'CCD area detector'
_diffrn_measurement_method 'phi and omega scans'
_diffrn_radiation_monochromator graphite
_diffrn_radiation_source 'fine-focus sealed tube'
_diffrn_radiation_type MoK\a
_diffrn_radiation_wavelength 0.71073
_diffrn_reflns_av_R_equivalents 0.0344
_diffrn_reflns_av_sigmaI/netI 0.0395
_diffrn_reflns_limit_h_max 11
_diffrn_reflns_limit_h_min -11
_diffrn_reflns_limit_k_max 17
_diffrn_reflns_limit_k_min -19
_diffrn_reflns_limit_l_max 22
_diffrn_reflns_limit_l_min -24
_diffrn_reflns_number 18765
_diffrn_reflns_theta_full 25.99
_diffrn_reflns_theta_max 25.99
_diffrn_reflns_theta_min 1.63
_exptl_absorpt_coefficient_mu 1.122
_exptl_absorpt_correction_T_max 1.00000
_exptl_absorpt_correction_T_min 0.77101
_exptl_absorpt_correction_type empirical
_exptl_absorpt_process_details sadabs
_exptl_crystal_colour colorless
_exptl_crystal_density_diffrn 1.432
_exptl_crystal_density_method 'not measured'
_exptl_crystal_description prismatic
_exptl_crystal_F_000 1344
_exptl_crystal_size_max 0.212
_exptl_crystal_size_mid 0.165
_exptl_crystal_size_min 0.121
_refine_diff_density_max 1.533
_refine_diff_density_min -0.658
_refine_diff_density_rms 0.089
_refine_ls_abs_structure_details 'Flack H D (1983), Acta Cryst. A39, 876-881'
_refine_ls_abs_structure_Flack -0.01(3)
_refine_ls_extinction_method none
_refine_ls_goodness_of_fit_ref 1.023
_refine_ls_hydrogen_treatment mixed
_refine_ls_matrix_type full
_refine_ls_number_parameters 379
_refine_ls_number_reflns 6051
_refine_ls_number_restraints 2
_refine_ls_restrained_S_all 1.023
_refine_ls_R_factor_all 0.0768
_refine_ls_R_factor_gt 0.0630
_refine_ls_shift/su_max 0.001
_refine_ls_shift/su_mean 0.000
_refine_ls_structure_factor_coef Fsqd
_refine_ls_weighting_details 'calc w=1/[\s^2^(Fo^2^)+(0.0976P)^2^+3.2188P] where P=(Fo^2^+2Fc^2^)/3'
_refine_ls_weighting_scheme calc
_refine_ls_wR_factor_gt 0.1634
_refine_ls_wR_factor_ref 0.1760
_reflns_number_gt 4904
_reflns_number_total 6051
_reflns_threshold_expression >2sigma(I)
_cod_data_source_file c3dt51141c.txt
_cod_data_source_block cd212595
_cod_depositor_comments
;
The following automatic conversions were performed:

'_symmetry_cell_setting' value 'Orthorhombic' changed to
'orthorhombic' according to
/home/saulius/struct/CIF-dictionaries/cif_core.dic dictionary named
'cif_core.dic' version 2.4.2 from 2011-04-26.

Automatic conversion script
Id: cif_fix_values 1891 2012-01-12 08:04:46Z andrius 
;
_cod_original_sg_symbol_H-M P2(1)2(1)2(1)
_cod_database_code 7023297

loop_
_symmetry_equiv_pos_as_xyz
'x, y, z'
'-x+1/2, -y, z+1/2'
'-x, y+1/2, -z+1/2'
'x+1/2, -y+1/2, -z'

loop_
_atom_site_label
_atom_site_type_symbol
_atom_site_fract_x
_atom_site_fract_y
_atom_site_fract_z
_atom_site_U_iso_or_equiv
_atom_site_adp_type
_atom_site_occupancy
_atom_site_symmetry_multiplicity
_atom_site_calc_flag
_atom_site_refinement_flags
I1 I 0.70232(6) 0.85659(5) 0.96359(4) 0.1080(3) Uani 1 1 d .
P1 P 0.91728(14) 0.42930(9) 0.86823(7) 0.0448(3) Uani 1 1 d .
N1 N 0.7755(4) 0.6239(3) 0.8713(2) 0.0430(9) Uani 1 1 d .
N2 N 0.6399(5) 0.6019(3) 0.9544(3) 0.0598(12) Uani 1 1 d .
O1 O 0.8732(9) 0.7143(5) 0.0660(4) 0.114(2) Uani 1 1 d D
C1 C 0.7688(6) 0.6125(4) 0.9385(3) 0.0570(15) Uani 1 1 d .
H1 H 0.8430 0.6122 0.9684 0.068 Uiso 1 1 calc R
C2 C 0.5597(6) 0.6073(4) 0.8968(4) 0.0635(16) Uani 1 1 d .
H2 H 0.4643 0.6025 0.8941 0.076 Uiso 1 1 calc R
C3 C 0.6464(7) 0.6207(4) 0.8458(3) 0.0577(15) Uani 1 1 d .
H3 H 0.6224 0.6267 0.8004 0.069 Uiso 1 1 calc R
C4 C 0.5883(8) 0.5862(6) 1.0241(4) 0.088(2) Uani 1 1 d .
H4A H 0.6604 0.5618 1.0508 0.132 Uiso 1 1 calc R
H4B H 0.5111 0.5490 1.0221 0.132 Uiso 1 1 calc R
H4C H 0.5600 0.6376 1.0443 0.132 Uiso 1 1 calc R
C5 C 0.9065(5) 0.6364(3) 0.8371(3) 0.0447(11) Uani 1 1 d .
C6 C 0.9948(6) 0.6975(4) 0.8635(3) 0.0525(13) Uani 1 1 d .
H6 H 0.9639 0.7325 0.8978 0.063 Uiso 1 1 calc R
C7 C 1.1221(6) 0.7057(4) 0.8396(3) 0.0562(14) Uani 1 1 d .
H7 H 1.1804 0.7453 0.8584 0.067 Uiso 1 1 calc R
C8 C 1.1705(5) 0.6555(3) 0.7863(3) 0.0457(12) Uani 1 1 d .
C9 C 1.3083(6) 0.6602(4) 0.7622(3) 0.0552(13) Uani 1 1 d .
H9 H 1.3683 0.6995 0.7801 0.066 Uiso 1 1 calc R
C10 C 1.3528(6) 0.6079(4) 0.7136(3) 0.0588(15) Uani 1 1 d .
H10 H 1.4434 0.6117 0.6984 0.071 Uiso 1 1 calc R
C11 C 1.2659(6) 0.5483(4) 0.6856(3) 0.0581(15) Uani 1 1 d .
H11 H 1.2986 0.5125 0.6523 0.070 Uiso 1 1 calc R
C12 C 1.1328(6) 0.5425(3) 0.7072(3) 0.0469(12) Uani 1 1 d .
H12 H 1.0750 0.5034 0.6874 0.056 Uiso 1 1 calc R
C13 C 1.0805(5) 0.5936(3) 0.7582(2) 0.0386(10) Uani 1 1 d .
C14 C 0.9446(5) 0.5858(3) 0.7846(2) 0.0383(10) Uani 1 1 d .
C15 C 0.8491(5) 0.5226(3) 0.7555(2) 0.0358(10) Uani 1 1 d .
C16 C 0.7795(5) 0.5420(3) 0.6943(2) 0.0392(10) Uani 1 1 d .
C17 C 0.7925(6) 0.6179(3) 0.6606(3) 0.0503(12) Uani 1 1 d .
H17 H 0.8508 0.6580 0.6787 0.060 Uiso 1 1 calc R
C18 C 0.7231(6) 0.6350(4) 0.6025(3) 0.0581(14) Uani 1 1 d .
H18 H 0.7362 0.6855 0.5806 0.070 Uiso 1 1 calc R
C19 C 0.6323(6) 0.5767(4) 0.5759(3) 0.0554(14) Uani 1 1 d .
H19 H 0.5840 0.5890 0.5364 0.066 Uiso 1 1 calc R
C20 C 0.6132(5) 0.5032(4) 0.6061(3) 0.0484(12) Uani 1 1 d .
H20 H 0.5523 0.4649 0.5873 0.058 Uiso 1 1 calc R
C21 C 0.6852(5) 0.4835(3) 0.6664(2) 0.0387(10) Uani 1 1 d .
C22 C 0.6702(6) 0.4053(3) 0.6989(3) 0.0468(12) Uani 1 1 d .
H22 H 0.6126 0.3654 0.6800 0.056 Uiso 1 1 calc R
C23 C 0.7388(6) 0.3882(3) 0.7571(3) 0.0460(12) Uani 1 1 d .
H23 H 0.7267 0.3370 0.7780 0.055 Uiso 1 1 calc R
C24 C 0.8295(5) 0.4477(3) 0.7870(2) 0.0377(10) Uani 1 1 d .
C25 C 0.8394(5) 0.3314(3) 0.8977(2) 0.0449(12) Uani 1 1 d .
C26 C 0.7034(7) 0.3346(5) 0.9159(3) 0.0632(16) Uani 1 1 d .
H26 H 0.6541 0.3836 0.9104 0.076 Uiso 1 1 calc R
C27 C 0.6380(7) 0.2649(6) 0.9428(3) 0.075(2) Uani 1 1 d .
H27 H 0.5450 0.2668 0.9543 0.090 Uiso 1 1 calc R
C28 C 0.7128(9) 0.1933(5) 0.9522(4) 0.079(2) Uani 1 1 d .
H28 H 0.6707 0.1464 0.9702 0.095 Uiso 1 1 calc R
C29 C 0.8493(8) 0.1914(4) 0.9350(4) 0.0716(18) Uani 1 1 d .
H29 H 0.9000 0.1432 0.9418 0.086 Uiso 1 1 calc R
C30 C 0.9128(6) 0.2604(4) 0.9076(3) 0.0564(14) Uani 1 1 d .
H30 H 1.0057 0.2583 0.8959 0.068 Uiso 1 1 calc R
C31 C 1.0880(6) 0.3975(4) 0.8402(3) 0.0554(14) Uani 1 1 d .
C32 C 1.1119(7) 0.3498(4) 0.7832(4) 0.0665(17) Uani 1 1 d .
H32 H 1.0379 0.3308 0.7575 0.080 Uiso 1 1 calc R
C33 C 1.2465(10) 0.3299(6) 0.7638(6) 0.100(3) Uani 1 1 d .
H33 H 1.2631 0.2994 0.7246 0.120 Uiso 1 1 calc R
C34 C 1.3539(9) 0.3565(8) 0.8037(7) 0.114(4) Uani 1 1 d .
H34 H 1.4433 0.3404 0.7928 0.137 Uiso 1 1 calc R
C35 C 1.3330(10) 0.4051(8) 0.8582(8) 0.125(4) Uani 1 1 d .
H35 H 1.4081 0.4247 0.8828 0.150 Uiso 1 1 calc R
C36 C 1.1993(7) 0.4266(5) 0.8781(4) 0.083(2) Uani 1 1 d .
H36 H 1.1849 0.4597 0.9161 0.099 Uiso 1 1 calc R
H1A H 0.952(4) 0.707(5) 0.050(4) 0.07(2) Uiso 1 1 d D
H1B H 0.841(8) 0.747(4) 0.037(3) 0.08(3) Uiso 1 1 d D

loop_
_atom_site_aniso_label
_atom_site_aniso_U_11
_atom_site_aniso_U_22
_atom_site_aniso_U_33
_atom_site_aniso_U_23
_atom_site_aniso_U_13
_atom_site_aniso_U_12
I1 0.0699(3) 0.1254(5) 0.1287(5) 0.0496(4) -0.0006(3) 0.0131(3)
P1 0.0462(7) 0.0488(7) 0.0394(6) 0.0012(6) -0.0094(6) -0.0012(6)
N1 0.039(2) 0.045(2) 0.045(2) -0.0075(18) -0.0014(18) 0.0007(17)
N2 0.051(3) 0.075(3) 0.053(3) 0.000(2) 0.010(2) 0.014(2)
O1 0.116(6) 0.128(6) 0.098(5) 0.029(4) 0.034(4) 0.038(5)
C1 0.051(3) 0.070(4) 0.049(3) -0.005(3) 0.003(2) 0.021(3)
C2 0.041(3) 0.066(4) 0.084(4) -0.005(3) 0.000(3) 0.007(3)
C3 0.050(3) 0.069(4) 0.053(3) -0.010(3) -0.003(3) 0.003(3)
C4 0.066(4) 0.126(7) 0.073(4) 0.012(4) 0.028(4) 0.024(5)
C5 0.044(3) 0.044(3) 0.047(3) -0.003(2) -0.003(2) 0.000(2)
C6 0.054(3) 0.053(3) 0.051(3) -0.015(2) -0.001(3) -0.005(3)
C7 0.050(3) 0.054(3) 0.065(3) -0.017(3) -0.006(3) -0.015(3)
C8 0.044(3) 0.045(3) 0.048(3) 0.007(2) -0.008(2) -0.004(2)
C9 0.036(3) 0.062(3) 0.068(3) 0.007(3) -0.007(3) -0.005(3)
C10 0.041(3) 0.066(4) 0.069(4) 0.011(3) 0.003(3) 0.004(3)
C11 0.049(3) 0.064(4) 0.061(3) -0.003(3) 0.007(3) 0.002(3)
C12 0.045(3) 0.046(3) 0.050(3) -0.003(2) -0.001(2) -0.005(2)
C13 0.035(2) 0.041(2) 0.040(2) 0.0057(19) -0.006(2) -0.002(2)
C14 0.039(2) 0.041(2) 0.035(2) -0.0028(19) -0.0068(19) -0.001(2)
C15 0.034(2) 0.041(2) 0.033(2) -0.0055(19) -0.0028(18) 0.0007(19)
C16 0.044(3) 0.039(2) 0.035(2) -0.0044(18) -0.003(2) 0.003(2)
C17 0.050(3) 0.046(3) 0.055(3) 0.005(2) -0.002(3) -0.005(2)
C18 0.061(4) 0.061(3) 0.053(3) 0.015(3) -0.012(3) 0.003(3)
C19 0.047(3) 0.079(4) 0.040(3) 0.008(3) -0.002(2) 0.011(3)
C20 0.036(3) 0.069(3) 0.040(2) -0.010(3) -0.006(2) 0.004(2)
C21 0.031(2) 0.052(3) 0.033(2) -0.0090(19) 0.0000(19) -0.003(2)
C22 0.049(3) 0.047(3) 0.044(3) -0.011(2) -0.005(2) -0.010(2)
C23 0.049(3) 0.042(3) 0.047(3) -0.005(2) -0.004(2) -0.003(2)
C24 0.035(2) 0.044(3) 0.035(2) -0.0060(19) -0.0019(18) 0.0016(19)
C25 0.042(3) 0.059(3) 0.034(2) 0.000(2) -0.003(2) -0.006(2)
C26 0.051(3) 0.092(5) 0.047(3) 0.001(3) 0.008(3) 0.007(3)
C27 0.049(3) 0.119(6) 0.056(4) 0.012(4) 0.010(3) -0.022(4)
C28 0.077(5) 0.094(5) 0.066(4) 0.021(4) -0.005(4) -0.033(4)
C29 0.080(5) 0.056(4) 0.078(4) 0.013(3) -0.009(4) -0.008(3)
C30 0.051(3) 0.063(4) 0.056(3) 0.004(3) -0.009(3) 0.000(3)
C31 0.040(3) 0.065(3) 0.062(3) 0.016(3) -0.004(3) -0.005(3)
C32 0.045(3) 0.065(4) 0.090(5) 0.006(4) 0.007(3) 0.010(3)
C33 0.083(6) 0.081(5) 0.136(8) 0.040(5) 0.046(6) 0.029(5)
C34 0.037(4) 0.116(8) 0.189(12) 0.034(9) 0.024(6) 0.001(5)
C35 0.053(5) 0.131(9) 0.191(13) 0.029(9) -0.032(7) -0.020(5)
C36 0.044(3) 0.103(6) 0.102(5) 0.030(5) -0.023(4) -0.019(4)

loop_
_atom_type_symbol
_atom_type_description
_atom_type_scat_dispersion_real
_atom_type_scat_dispersion_imag
_atom_type_scat_source
C C 0.0033 0.0016 'International Tables Vol C Tables 4.2.6.8 and 6.1.1.4'
H H 0.0000 0.0000 'International Tables Vol C Tables 4.2.6.8 and 6.1.1.4'
N N 0.0061 0.0033 'International Tables Vol C Tables 4.2.6.8 and 6.1.1.4'
O O 0.0106 0.0060 'International Tables Vol C Tables 4.2.6.8 and 6.1.1.4'
P P 0.1023 0.0942 'International Tables Vol C Tables 4.2.6.8 and 6.1.1.4'
I I -0.4742 1.8119 'International Tables Vol C Tables 4.2.6.8 and 6.1.1.4'

loop_
_geom_angle_atom_site_label_1
_geom_angle_atom_site_label_2
_geom_angle_atom_site_label_3
_geom_angle
C31 P1 C24 101.6(2)
C31 P1 C25 103.1(3)
C24 P1 C25 102.9(2)
C1 N1 C3 108.6(5)
C1 N1 C5 121.4(5)
C3 N1 C5 130.1(4)
C1 N2 C2 109.5(5)
C1 N2 C4 124.8(6)
C2 N2 C4 125.7(6)
H1A O1 H1B 99(8)
N2 C1 N1 107.7(5)
N2 C1 H1 126.2
N1 C1 H1 126.2
C3 C2 N2 106.1(5)
C3 C2 H2 127.0
N2 C2 H2 127.0
C2 C3 N1 108.2(5)
C2 C3 H3 125.9
N1 C3 H3 125.9
N2 C4 H4A 109.5
N2 C4 H4B 109.5
H4A C4 H4B 109.5
N2 C4 H4C 109.5
H4A C4 H4C 109.5
H4B C4 H4C 109.5
C14 C5 C6 122.2(5)
C14 C5 N1 120.3(5)
C6 C5 N1 117.3(5)
C7 C6 C5 120.3(5)
C7 C6 H6 119.8
C5 C6 H6 119.8
C6 C7 C8 121.2(5)
C6 C7 H7 119.4
C8 C7 H7 119.4
C7 C8 C9 122.2(5)
C7 C8 C13 119.1(5)
C9 C8 C13 118.6(5)
C10 C9 C8 120.4(5)
C10 C9 H9 119.8
C8 C9 H9 119.8
C9 C10 C11 121.3(6)
C9 C10 H10 119.3
C11 C10 H10 119.3
C12 C11 C10 119.8(6)
C12 C11 H11 120.1
C10 C11 H11 120.1
C11 C12 C13 122.0(5)
C11 C12 H12 119.0
C13 C12 H12 119.0
C12 C13 C14 123.3(5)
C12 C13 C8 117.9(5)
C14 C13 C8 118.8(5)
C5 C14 C13 118.3(4)
C5 C14 C15 122.1(5)
C13 C14 C15 119.6(4)
C24 C15 C16 120.9(4)
C24 C15 C14 120.9(4)
C16 C15 C14 118.2(4)
C17 C16 C15 123.7(5)
C17 C16 C21 117.1(4)
C15 C16 C21 119.2(4)
C18 C17 C16 122.3(5)
C18 C17 H17 118.8
C16 C17 H17 118.8
C17 C18 C19 119.7(6)
C17 C18 H18 120.2
C19 C18 H18 120.2
C20 C19 C18 121.2(5)
C20 C19 H19 119.4
C18 C19 H19 119.4
C19 C20 C21 120.3(5)
C19 C20 H20 119.9
C21 C20 H20 119.9
C20 C21 C22 121.8(5)
C20 C21 C16 119.5(5)
C22 C21 C16 118.7(4)
C23 C22 C21 120.8(5)
C23 C22 H22 119.6
C21 C22 H22 119.6
C22 C23 C24 121.0(5)
C22 C23 H23 119.5
C24 C23 H23 119.5
C15 C24 C23 119.4(4)
C15 C24 P1 118.2(3)
C23 C24 P1 122.4(4)
C30 C25 C26 119.8(5)
C30 C25 P1 123.5(4)
C26 C25 P1 116.5(5)
C25 C26 C27 120.5(7)
C25 C26 H26 119.7
C27 C26 H26 119.7
C28 C27 C26 119.2(6)
C28 C27 H27 120.4
C26 C27 H27 120.4
C29 C28 C27 119.7(7)
C29 C28 H28 120.1
C27 C28 H28 120.1
C28 C29 C30 120.7(7)
C28 C29 H29 119.6
C30 C29 H29 119.6
C25 C30 C29 120.0(6)
C25 C30 H30 120.0
C29 C30 H30 120.0
C32 C31 C36 119.6(7)
C32 C31 P1 123.9(5)
C36 C31 P1 116.5(6)
C31 C32 C33 120.5(8)
C31 C32 H32 119.8
C33 C32 H32 119.8
C34 C33 C32 118.7(10)
C34 C33 H33 120.7
C32 C33 H33 120.7
C35 C34 C33 121.7(9)
C35 C34 H34 119.2
C33 C34 H34 119.2
C34 C35 C36 120.6(9)
C34 C35 H35 119.7
C36 C35 H35 119.7
C31 C36 C35 118.9(10)
C31 C36 H36 120.5
C35 C36 H36 120.5

loop_
_geom_bond_atom_site_label_1
_geom_bond_atom_site_label_2
_geom_bond_distance
P1 C31 1.818(6)
P1 C24 1.839(5)
P1 C25 1.843(5)
N1 C1 1.339(7)
N1 C3 1.349(8)
N1 C5 1.452(7)
N2 C1 1.300(8)
N2 C2 1.380(9)
N2 C4 1.483(9)
O1 H1A 0.83(2)
O1 H1B 0.83(2)
C1 H1 0.9300
C2 C3 1.328(9)
C2 H2 0.9300
C3 H3 0.9300
C4 H4A 0.9600
C4 H4B 0.9600
C4 H4C 0.9600
C5 C14 1.369(7)
C5 C6 1.405(8)
C6 C7 1.328(9)
C6 H6 0.9300
C7 C8 1.406(8)
C7 H7 0.9300
C8 C9 1.421(8)
C8 C13 1.437(7)
C9 C10 1.348(9)
C9 H9 0.9300
C10 C11 1.392(9)
C10 H10 0.9300
C11 C12 1.362(8)
C11 H11 0.9300
C12 C13 1.394(8)
C12 H12 0.9300
C13 C14 1.422(7)
C14 C15 1.491(6)
C15 C24 1.371(7)
C15 C16 1.419(7)
C16 C17 1.397(7)
C16 C21 1.424(7)
C17 C18 1.357(8)
C17 H17 0.9300
C18 C19 1.391(9)
C18 H18 0.9300
C19 C20 1.340(9)
C19 H19 0.9300
C20 C21 1.416(7)
C20 H20 0.9300
C21 C22 1.421(8)
C22 C23 1.355(7)
C22 H22 0.9300
C23 C24 1.428(7)
C23 H23 0.9300
C25 C30 1.363(8)
C25 C26 1.367(9)
C26 C27 1.396(10)
C26 H26 0.9300
C27 C28 1.375(12)
C27 H27 0.9300
C28 C29 1.366(12)
C28 H28 0.9300
C29 C30 1.381(9)
C29 H29 0.9300
C30 H30 0.9300
C31 C32 1.382(10)
C31 C36 1.395(9)
C32 C33 1.397(11)
C32 H32 0.9300
C33 C34 1.373(16)
C33 H33 0.9300
C34 C35 1.347(17)
C34 H34 0.9300
C35 C36 1.398(15)
C35 H35 0.9300
C36 H36 0.9300

loop_
_geom_hbond_atom_site_label_D
_geom_hbond_atom_site_label_H
_geom_hbond_atom_site_label_A
_geom_hbond_distance_DH
_geom_hbond_distance_HA
_geom_hbond_distance_DA
_geom_hbond_angle_DHA
_geom_hbond_site_symmetry_A
O1 H1B I1 0.83(2) 2.66(3) 3.477(8) 168(8) 1_554
O1 H1A I1 0.83(2) 2.65(4) 3.439(8) 158(7) 4_566

loop_
_geom_torsion_atom_site_label_1
_geom_torsion_atom_site_label_2
_geom_torsion_atom_site_label_3
_geom_torsion_atom_site_label_4
_geom_torsion
C2 N2 C1 N1 -0.6(7)
C4 N2 C1 N1 179.2(6)
C3 N1 C1 N2 0.4(7)
C5 N1 C1 N2 -179.1(5)
C1 N2 C2 C3 0.6(7)
C4 N2 C2 C3 -179.2(7)
N2 C2 C3 N1 -0.4(7)
C1 N1 C3 C2 0.0(7)
C5 N1 C3 C2 179.4(5)
C1 N1 C5 C14 124.4(6)
C3 N1 C5 C14 -54.9(8)
C1 N1 C5 C6 -51.0(7)
C3 N1 C5 C6 129.7(6)
C14 C5 C6 C7 -2.9(9)
N1 C5 C6 C7 172.3(5)
C5 C6 C7 C8 1.9(10)
C6 C7 C8 C9 -176.7(6)
C6 C7 C8 C13 -0.9(9)
C7 C8 C9 C10 176.4(6)
C13 C8 C9 C10 0.6(8)
C8 C9 C10 C11 0.1(9)
C9 C10 C11 C12 0.4(10)
C10 C11 C12 C13 -1.6(9)
C11 C12 C13 C14 -176.1(5)
C11 C12 C13 C8 2.2(8)
C7 C8 C13 C12 -177.6(5)
C9 C8 C13 C12 -1.6(7)
C7 C8 C13 C14 0.8(7)
C9 C8 C13 C14 176.8(5)
C6 C5 C14 C13 2.8(8)
N1 C5 C14 C13 -172.4(4)
C6 C5 C14 C15 -178.2(5)
N1 C5 C14 C15 6.7(7)
C12 C13 C14 C5 176.6(5)
C8 C13 C14 C5 -1.7(7)
C12 C13 C14 C15 -2.5(7)
C8 C13 C14 C15 179.2(4)
C5 C14 C15 C24 -79.9(6)
C13 C14 C15 C24 99.1(5)
C5 C14 C15 C16 100.3(6)
C13 C14 C15 C16 -80.7(6)
C24 C15 C16 C17 178.4(5)
C14 C15 C16 C17 -1.8(7)
C24 C15 C16 C21 1.7(7)
C14 C15 C16 C21 -178.5(4)
C15 C16 C17 C18 -179.1(5)
C21 C16 C17 C18 -2.3(8)
C16 C17 C18 C19 1.9(9)
C17 C18 C19 C20 -0.8(9)
C18 C19 C20 C21 0.3(8)
C19 C20 C21 C22 -178.4(5)
C19 C20 C21 C16 -0.8(7)
C17 C16 C21 C20 1.7(7)
C15 C16 C21 C20 178.7(4)
C17 C16 C21 C22 179.4(5)
C15 C16 C21 C22 -3.7(7)
C20 C21 C22 C23 -179.1(5)
C16 C21 C22 C23 3.3(8)
C21 C22 C23 C24 -0.8(8)
C16 C15 C24 C23 0.8(7)
C14 C15 C24 C23 -179.1(4)
C16 C15 C24 P1 -177.2(4)
C14 C15 C24 P1 3.0(6)
C22 C23 C24 C15 -1.2(8)
C22 C23 C24 P1 176.6(4)
C31 P1 C24 C15 -82.6(4)
C25 P1 C24 C15 170.8(4)
C31 P1 C24 C23 99.5(5)
C25 P1 C24 C23 -7.0(5)
C31 P1 C25 C30 12.4(5)
C24 P1 C25 C30 117.8(5)
C31 P1 C25 C26 -173.8(4)
C24 P1 C25 C26 -68.3(5)
C30 C25 C26 C27 -1.9(9)
P1 C25 C26 C27 -176.0(5)
C25 C26 C27 C28 1.5(10)
C26 C27 C28 C29 -0.2(11)
C27 C28 C29 C30 -0.6(11)
C26 C25 C30 C29 1.1(9)
P1 C25 C30 C29 174.7(5)
C28 C29 C30 C25 0.2(10)
C24 P1 C31 C32 -36.5(6)
C25 P1 C31 C32 69.9(6)
C24 P1 C31 C36 141.0(5)
C25 P1 C31 C36 -112.6(5)
C36 C31 C32 C33 0.6(11)
P1 C31 C32 C33 178.1(6)
C31 C32 C33 C34 2.1(12)
C32 C33 C34 C35 -4.2(16)
C33 C34 C35 C36 3.6(19)
C32 C31 C36 C35 -1.3(11)
P1 C31 C36 C35 -179.0(7)
C34 C35 C36 C31 -0.7(16)
